data_7042315
loop_
_publ_author_name
'Lii, Kwang-Hwa'

_publ_section_title
;
 Cs3Ti5P7O29 : a titanium(IV) phosphate containing TiO5 trigonal
 bipyramids
;
_journal_name_full 'Journal of the Chemichal Society, Dalton Transactions'
_journal_page_first 927
_journal_page_last 930
_journal_paper_doi 10.1039/DT9950000927
_journal_year 1995
_chemical_formula_sum 'Cs3 O29 P7 Ti5'
_chemical_formula_weight 1319.02
_space_group_IT_number 2
_symmetry_cell_setting triclinic
_symmetry_Int_Tables_number 2
_symmetry_space_group_name_Hall '-P 1'
_symmetry_space_group_name_H-M 'P -1'
_cell_angle_alpha 88.65(1)
_cell_angle_beta 84.83(1)
_cell_angle_gamma 72.37(1)
_cell_formula_units_Z 2
_cell_length_a 6.307(1)
_cell_length_b 10.330(2)
_cell_length_c 20.230(3)
_cell_volume 1251.0(4)
_diffrn_ambient_temperature 296
_diffrn_radiation_probe x-ray
_diffrn_radiation_type MoK\a
_diffrn_radiation_wavelength 0.70930
_exptl_absorpt_coefficient_mu 6.40
_exptl_crystal_density_diffrn 3.502
_exptl_crystal_F_000 1224
_refine_ls_goodness_of_fit_ref 1.32
_refine_ls_number_parameters 259
_refine_ls_number_reflns 3524
_refine_ls_R_factor_gt 0.0396
_refine_ls_wR_factor_gt 0.0451
_cod_data_source_file J-Chem-Soc-Dalton-Trans-1995-927-930.cif
_cod_data_source_block Cs
_cod_depositor_comments
;
Thermal parameters not provided, set all to 0.01
;
_cod_database_code 7042315

loop_
_symmetry_equiv_pos_site_id
_symmetry_equiv_pos_as_xyz
1 x,y,z
2 -x,-y,-z

loop_
_atom_site_label
_atom_site_type_symbol
_atom_site_thermal_displace_type
_atom_site_fract_x
_atom_site_fract_y
_atom_site_fract_z
_atom_site_occupancy
_atom_site_U_iso_or_equiv
_atom_site_calc_flag
_atom_site_refinement_flags
_atom_site_disorder_assembly
_atom_site_disorder_group
Ti1 Ti Uiso 0.2210(3) 0.3633(2) 0.39763(8) 1.000 0.0100 . . . .
Ti2 Ti Uiso 0.0645(3) 0.0455(2) 0.66052(8) 1.000 0.0100 . . . .
Ti3 Ti Uiso 0.9204(3) 0.2400(2) 0.80640(8) 1.000 0.0100 . . . .
Ti4 Ti Uiso 0.3234(3) 0.3089(2) 0.01103(8) 1.000 0.0100 . . . .
Ti5 Ti Uiso 0.6191(3) 0.8472(2) 0.83046(8) 1.000 0.0100 . . . .
P1 P Uiso 0.2367(4) -0.2780(2) 0.57650(10) 1.000 0.0100 . . . .
P2 P Uiso 0.0916(4) 0.9113(2) 0.80630(10) 1.000 0.0100 . . . .
P3 P Uiso 0.1754(4) 0.6385(2) 0.03460(10) 1.000 0.0100 . . . .
P4 P Uiso 0.3871(4) 0.0521(2) 0.33180(10) 1.000 0.0100 . . . .
P5 P Uiso 0.4322(4) 0.1880(2) 0.84500(10) 1.000 0.0100 . . . .
P6 P Uiso -0.0238(4) 0.3065(2) 0.54250(10) 1.000 0.0100 . . . .
P7 P Uiso -0.1405(4) 0.5560(2) 0.75620(10) 1.000 0.0100 . . . .
O1 O Uiso 0.3150(10) 0.8368(7) 0.8311(3) 1.000 0.0100 . . . .
O2 O Uiso 0.2230(10) 0.2414(7) 0.8117(3) 1.000 0.0100 . . . .
O3 O Uiso 0.2350(10) -0.0349(7) 0.3501(3) 1.000 0.0100 . . . .
O4 O Uiso 0.8670(10) 0.2894(7) 0.8999(3) 1.000 0.0100 . . . .
O5 O Uiso 0.3810(10) 0.0363(6) 0.6555(3) 1.000 0.0100 . . . .
O6 O Uiso -0.0720(10) 0.8356(7) 0.8338(3) 1.000 0.0100 . . . .
O7 O Uiso 0.0870(10) 0.6395(6) 0.6080(3) 1.000 0.0100 . . . .
O8 O Uiso 0.3850(10) 0.2468(7) 0.9205(4) 1.000 0.0100 . . . .
O9 O Uiso 0.5040(10) 0.0353(7) 0.8570(3) 1.000 0.0100 . . . .
O10 O Uiso -0.0100(10) 0.6980(7) 0.9914(3) 1.000 0.0100 . . . .
O11 O Uiso 0.0090(10) 0.0547(7) 0.8354(3) 1.000 0.0100 . . . .
O12 O Uiso 0.3230(10) 0.1755(7) 0.3793(3) 1.000 0.0100 . . . .
O13 O Uiso 0.1740(10) -0.1324(7) 0.5931(3) 1.000 0.0100 . . . .
O14 O Uiso 0.3890(10) 0.6525(7) 0.9981(3) 1.000 0.0100 . . . .
O15 O Uiso 0.3930(10) 0.1927(7) 0.0729(3) 1.000 0.0100 . . . .
O16 O Uiso 0.1110(10) -0.0880(6) 0.7304(3) 1.000 0.0100 . . . .
O17 O Uiso -0.2850(10) 0.6597(7) 0.8091(3) 1.000 0.0100 . . . .
O18 O Uiso 0.4770(10) 0.6413(7) 0.5860(3) 1.000 0.0100 . . . .
O19 O Uiso 0.2260(10) -0.2925(7) 0.4977(3) 1.000 0.0100 . . . .
O20 O Uiso 0.6100(10) 0.2380(7) 0.8110(3) 1.000 0.0100 . . . .
O21 O Uiso 0.6240(10) 0.9014(7) 0.7398(3) 1.000 0.0100 . . . .
O22 O Uiso -0.0280(10) 0.1796(6) 0.7178(3) 1.000 0.0100 . . . .
O23 O Uiso 0.8070(10) 0.5117(7) 0.9543(4) 1.000 0.0100 . . . .
O24 O Uiso 0.8150(10) 0.4215(7) 0.7782(3) 1.000 0.0100 . . . .
O25 O Uiso 0.8780(10) 0.4354(7) 0.5839(3) 1.000 0.0100 . . . .
O26 O Uiso 0.0410(10) 0.1793(7) 0.5832(3) 1.000 0.0100 . . . .
O27 O Uiso 0.1650(10) 0.3172(7) 0.4932(3) 1.000 0.0100 . . . .
O28 O Uiso 0.2560(10) 0.4068(7) 0.3095(3) 1.000 0.0100 . . . .
O29 O Uiso 0.0990(10) 0.5470(7) 0.7482(4) 1.000 0.0100 . . . .
Cs1 Cs Uiso 0.50000 0.00000 0.50000 1.000 0.0100 . . . .
Cs2 Cs Uiso 0.32580(10) 0.55114(6) 0.86023(3) 1.000 0.0100 . . . .
Cs3 Cs Uiso 0.44590(10) 0.35077(7) 0.66428(4) 1.000 0.0100 . . . .
Cs4 Cs Uiso 0.0698(4) -0.0075(3) -0.0035(2) 0.500 0.0100 . . . .

loop_
_geom_angle_atom_site_label_1
_geom_angle_atom_site_label_2
_geom_angle_atom_site_label_3
_geom_angle
_geom_angle_site_symmetry_1
_geom_angle_site_symmetry_2
_geom_angle_site_symmetry_3
_geom_angle_publ_flag
O12 Ti1 O27 88.0(3) . . . yes
O12 Ti1 O28 92.4(3) . . . yes
O7 Ti1 O12 89.3(3) 2_566 . . yes
O12 Ti1 O18 89.9(3) . . 2_666 yes
O12 Ti1 O25 178.1(3) . . 2_666 yes
O27 Ti1 O28 176.8(3) . . . yes
O7 Ti1 O27 83.8(3) 2_566 . . yes
O18 Ti1 O27 89.5(3) 2_666 . . yes
O25 Ti1 O27 93.0(3) 2_666 . . yes
O7 Ti1 O28 93.1(3) 2_566 . . yes
O18 Ti1 O28 93.7(3) 2_666 . . yes
O25 Ti1 O28 86.8(3) 2_666 . . yes
O7 Ti1 O18 173.2(3) 2_566 . 2_666 yes
O7 Ti1 O25 92.5(3) 2_566 . 2_666 yes
O18 Ti1 O25 88.5(3) 2_666 . 2_666 yes
O5 Ti2 O13 85.8(3) . . . yes
O5 Ti2 O16 90.3(3) . . . yes
O5 Ti2 O22 95.9(3) . . . yes
O5 Ti2 O26 85.8(3) . . . yes
O3 Ti2 O5 169.2(3) 2_556 . . yes
O13 Ti2 O16 84.7(3) . . . yes
O13 Ti2 O22 176.2(3) . . . yes
O13 Ti2 O26 92.4(3) . . . yes
O3 Ti2 O13 84.0(3) 2_556 . . yes
O16 Ti2 O22 91.9(3) . . . yes
O16 Ti2 O26 175.4(3) . . . yes
O3 Ti2 O16 92.6(3) 2_556 . . yes
O22 Ti2 O26 91.0(3) . . . yes
O3 Ti2 O22 94.5(3) 2_556 . . yes
O3 Ti2 O26 90.8(3) 2_556 . . yes
O4 Ti3 O20 87.2(3) . . . yes
O4 Ti3 O24 93.3(3) . . . yes
O2 Ti3 O4 87.2(3) 1_655 . . yes
O4 Ti3 O11 86.5(3) . . 1_655 yes
O4 Ti3 O22 175.9(3) . . 1_655 yes
O20 Ti3 O24 86.9(3) . . . yes
O2 Ti3 O20 174.1(3) 1_655 . . yes
O11 Ti3 O20 89.6(3) 1_655 . . yes
O20 Ti3 O22 91.6(3) . . 1_655 yes
O2 Ti3 O24 95.1(3) 1_655 . . yes
O11 Ti3 O24 176.4(3) 1_655 . . yes
O22 Ti3 O24 90.5(3) 1_655 . . yes
O2 Ti3 O11 88.5(3) 1_655 . 1_655 yes
O2 Ti3 O22 93.9(3) 1_655 . 1_655 yes
O11 Ti3 O22 89.5(3) 1_655 . 1_655 yes
O8 Ti4 O15 118.7(3) 1_554 . . yes
O10 Ti4 O15 96.1(3) 2_566 . . yes
O14 Ti4 O15 95.2(3) 2_666 . . yes
O15 Ti4 O23 111.5(3) . . 2_666 yes
O8 Ti4 O10 88.9(3) 1_554 . 2_566 yes
O8 Ti4 O14 87.6(3) 1_554 . 2_666 yes
O8 Ti4 O23 129.8(3) 1_554 . 2_666 yes
O10 Ti4 O14 168.5(3) 2_566 . 2_666 yes
O10 Ti4 O23 86.4(3) 2_566 . 2_666 yes
O14 Ti4 O23 87.5(3) 2_666 . 2_666 yes
O1 Ti5 O21 92.3(3) . . . yes
O1 Ti5 O9 90.1(3) . . 1_565 yes
O1 Ti5 O6 173.2(3) . . 1_655 yes
O1 Ti5 O17 86.5(3) . . 1_655 yes
O1 Ti5 O15 88.3(3) . . 2_666 yes
O9 Ti5 O21 89.7(3) 1_565 . . yes
O6 Ti5 O21 91.8(3) 1_655 . . yes
O17 Ti5 O21 93.4(3) 1_655 . . yes
O15 Ti5 O21 175.1(3) 2_666 . . yes
O6 Ti5 O9 95.4(3) 1_655 . 1_565 yes
O9 Ti5 O17 175.6(3) 1_565 . 1_655 yes
O9 Ti5 O15 85.5(3) 1_565 . 2_666 yes
O6 Ti5 O17 87.8(3) 1_655 . 1_655 yes
O6 Ti5 O15 88.1(3) 1_655 . 2_666 yes
O15 Ti5 O17 91.5(3) 2_666 . 1_655 yes
O13 P1 O19 108.4(4) . . . yes
O7 P1 O13 117.8(4) 1_545 . . yes
O13 P1 O18 115.4(4) . . 1_545 yes
O7 P1 O19 104.0(4) 1_545 . . yes
O18 P1 O19 102.3(4) 1_545 . . yes
O7 P1 O18 107.3(4) 1_545 . 1_545 yes
O1 P2 O6 106.6(4) . . . yes
O1 P2 O11 109.4(4) . . 1_565 yes
O1 P2 O16 110.0(4) . . 1_565 yes
O6 P2 O11 107.5(4) . . 1_565 yes
O6 P2 O16 111.0(4) . . 1_565 yes
O11 P2 O16 112.1(3) 1_565 . 1_565 yes
O10 P3 O14 107.5(4) 1_554 . 1_554 yes
O4 P3 O10 111.4(4) 2_666 . 1_554 yes
O10 P3 O23 108.0(4) 1_554 . 2_666 yes
O4 P3 O14 109.7(4) 2_666 . 1_554 yes
O14 P3 O23 110.6(4) 1_554 . 2_666 yes
O4 P3 O23 109.7(4) 2_666 . 2_666 yes
O3 P4 O12 109.1(4) . . . yes
O3 P4 O5 105.3(4) . . 2_656 yes
O3 P4 O21 112.0(4) . . 2_666 yes
O5 P4 O12 108.2(4) 2_656 . . yes
O12 P4 O21 110.6(4) . . 2_666 yes
O5 P4 O21 111.5(4) 2_656 . 2_666 yes
O2 P5 O8 108.0(4) . . . yes
O2 P5 O9 115.0(4) . . . yes
O2 P5 O20 110.1(4) . . . yes
O8 P5 O9 101.5(4) . . . yes
O8 P5 O20 107.6(4) . . . yes
O9 P5 O20 113.9(4) . . . yes
O26 P6 O27 112.1(4) . . . yes
O25 P6 O26 113.7(4) 1_455 . . yes
O19 P6 O26 104.6(4) 2_556 . . yes
O25 P6 O27 111.7(4) 1_455 . . yes
O19 P6 O27 108.9(3) 2_556 . . yes
O19 P6 O25 105.3(4) 2_556 . 1_455 yes
O17 P7 O29 115.3(4) . . . yes
O17 P7 O24 103.3(4) . . 1_455 yes
O17 P7 O28 106.2(4) . . 2_566 yes
O24 P7 O29 113.9(4) 1_455 . . yes
O28 P7 O29 112.8(4) 2_566 . . yes
O24 P7 O28 104.3(4) 1_455 . 2_566 yes
Ti5 O1 P2 141.2(4) . . . yes
Ti3 O2 P5 147.0(4) 1_455 . . yes
Ti2 O3 P4 141.8(4) 2_556 . . yes
Ti3 O4 P3 165.8(5) . . 2_666 yes
Ti2 O5 P4 144.6(4) . . 2_656 yes
Ti5 O6 P2 138.7(4) 1_455 . . yes
Ti1 O7 P1 136.5(4) 2_566 . 1_565 yes
Ti4 O8 P5 177.1(5) 1_556 . . yes
Ti5 O9 P5 154.6(4) 1_545 . . yes
Ti4 O10 P3 135.3(4) 2_566 . 1_556 yes
Ti3 O11 P2 139.7(4) 1_455 . 1_545 yes
Ti1 O12 P4 152.8(4) . . . yes
Ti2 O13 P1 155.0(4) . . . yes
Ti4 O14 P3 156.0(4) 2_666 . 1_556 yes
Ti4 O15 Ti5 148.2(4) . . 2_666 yes
Ti2 O16 P2 137.3(4) . . 1_545 yes
Ti5 O17 P7 142.2(4) 1_455 . . yes
Ti1 O18 P1 149.8(5) 2_666 . 1_565 yes
P1 O19 P6 129.6(4) . . 2_556 yes
Ti3 O20 P5 147.7(4) . . . yes
Ti5 O21 P4 176.6(5) . . 2_666 yes
Ti2 O22 Ti3 149.4(4) . . 1_455 yes
Ti4 O23 P3 144.6(5) 2_666 . 2_666 yes
Ti3 O24 P7 150.2(5) . . 1_655 yes
Ti1 O25 P6 156.4(4) 2_666 . 1_655 yes
Ti2 O26 P6 162.1(4) . . . yes
Ti1 O27 P6 140.2(4) . . . yes
Ti1 O28 P7 145.8(4) . . 2_566 yes

loop_
_geom_bond_atom_site_label_1
_geom_bond_atom_site_label_2
_geom_bond_distance
_geom_bond_site_symmetry_1
_geom_bond_site_symmetry_2
_geom_bond_publ_flag
Ti1 O12 1.884(7) . . yes
Ti1 O27 2.006(6) . . yes
Ti1 O28 1.839(6) . . yes
Ti1 O7 1.965(7) . 2_566 yes
Ti1 O18 1.949(7) . 2_666 yes
Ti1 O25 2.015(7) . 2_666 yes
Ti2 O5 1.963(7) . . yes
Ti2 O13 2.212(7) . . yes
Ti2 O16 1.930(6) . . yes
Ti2 O22 1.751(6) . . yes
Ti2 O26 2.048(7) . . yes
Ti2 O3 1.956(7) . 2_556 yes
Ti3 O4 1.944(6) . . yes
Ti3 O20 1.958(7) . . yes
Ti3 O24 1.883(7) . . yes
Ti3 O2 1.926(7) . 1_655 yes
Ti3 O11 1.918(7) . 1_655 yes
Ti3 O22 1.880(6) . 1_655 yes
Ti4 O15 1.706(7) . . yes
Ti4 O8 1.922(8) . 1_554 yes
Ti4 O10 2.004(7) . 2_566 yes
Ti4 O14 1.964(7) . 2_666 yes
Ti4 O23 1.907(7) . 2_666 yes
Ti5 O1 1.952(7) . . yes
Ti5 O21 1.905(6) . . yes
Ti5 O9 1.928(7) . 1_565 yes
Ti5 O6 1.923(7) . 1_655 yes
Ti5 O17 1.894(7) . 1_655 yes
Ti5 O15 1.988(6) . 2_666 yes
P1 O13 1.473(7) . . yes
P1 O19 1.614(6) . . yes
P1 O7 1.542(7) . 1_545 yes
P1 O18 1.519(7) . 1_545 yes
P2 O1 1.511(7) . . yes
P2 O6 1.533(7) . . yes
P2 O11 1.527(7) . 1_565 yes
P2 O16 1.529(6) . 1_565 yes
P3 O10 1.494(7) . 1_554 yes
P3 O14 1.521(7) . 1_554 yes
P3 O4 1.498(7) . 2_666 yes
P3 O23 1.534(7) . 2_666 yes
P4 O3 1.519(7) . . yes
P4 O12 1.545(7) . . yes
P4 O5 1.512(7) . 2_656 yes
P4 O21 1.516(6) . 2_666 yes
P5 O2 1.484(7) . . yes
P5 O8 1.626(8) . . yes
P5 O9 1.524(7) . . yes
P5 O20 1.481(7) . . yes
P6 O26 1.502(7) . . yes
P6 O27 1.512(7) . . yes
P6 O25 1.522(7) . 1_455 yes
P6 O19 1.616(7) . 2_556 yes
P7 O17 1.553(7) . . yes
P7 O29 1.479(7) . . yes
P7 O24 1.547(7) . 1_455 yes
P7 O28 1.558(7) . 2_566 yes

loop_
_geom_torsion_atom_site_label_1
_geom_torsion_atom_site_label_2
_geom_torsion_atom_site_label_3
_geom_torsion_atom_site_label_4
_geom_torsion
_geom_torsion_site_symmetry_1
_geom_torsion_site_symmetry_2
_geom_torsion_site_symmetry_3
_geom_torsion_site_symmetry_4
_geom_torsion_publ_flag
O27 Ti1 O12 P4 163.8(10) . . . . no
O28 Ti1 O12 P4 -13.1(10) . . . . no
O7 Ti1 O12 P4 80.0(10) 2_566 . . . no
O18 Ti1 O12 P4 -106.7(10) 2_666 . . . no
O12 Ti1 O27 P6 -98.5(7) . . . . no
O7 Ti1 O27 P6 -9.0(7) 2_566 . . . no
O18 Ti1 O27 P6 171.6(7) 2_666 . . . no
O25 Ti1 O27 P6 83.2(7) 2_666 . . . no
O12 Ti1 O28 P7 93.9(8) . . . 2_566 no
O7 Ti1 O28 P7 4.6(8) 2_566 . . 2_566 no
O18 Ti1 O28 P7 -176.0(8) 2_666 . . 2_566 no
O25 Ti1 O28 P7 -87.8(8) 2_666 . . 2_566 no
O12 Ti1 O7 P1 52.5(6) . . 2_566 2_556 no
O27 Ti1 O7 P1 -35.5(5) . . 2_566 2_556 no
O28 Ti1 O7 P1 144.9(6) . . 2_566 2_556 no
O12 Ti1 O18 P1 -9.2(8) . . 2_666 2_656 no
O27 Ti1 O18 P1 78.8(8) . . 2_666 2_656 no
O28 Ti1 O18 P1 -101.5(8) . . 2_666 2_656 no
O27 Ti1 O25 P6 -6.7(11) . . 2_666 2_566 no
O28 Ti1 O25 P6 170.1(11) . . 2_666 2_566 no
O13 Ti2 O5 P4 -59.2(7) . . . 2_656 no
O16 Ti2 O5 P4 25.5(7) . . . 2_656 no
O22 Ti2 O5 P4 117.4(7) . . . 2_656 no
O26 Ti2 O5 P4 -152.0(7) . . . 2_656 no
O5 Ti2 O13 P1 99.7(10) . . . . no
O16 Ti2 O13 P1 9.0(10) . . . . no
O26 Ti2 O13 P1 -174.7(10) . . . . no
O3 Ti2 O13 P1 -84.1(10) 2_556 . . . no
O5 Ti2 O16 P2 93.3(6) . . . 1_545 no
O13 Ti2 O16 P2 179.1(6) . . . 1_545 no
O22 Ti2 O16 P2 -2.6(7) . . . 1_545 no
O3 Ti2 O16 P2 -97.2(6) 2_556 . . 1_545 no
O5 Ti2 O22 Ti3 -85.7(8) . . . 1_455 no
O16 Ti2 O22 Ti3 4.8(8) . . . 1_455 no
O26 Ti2 O22 Ti3 -171.6(8) . . . 1_455 no
O3 Ti2 O22 Ti3 97.5(8) 2_556 . . 1_455 no
O13 Ti2 O3 P4 69.9(7) . . 2_556 2_556 no
O16 Ti2 O3 P4 -14.5(7) . . 2_556 2_556 no
O22 Ti2 O3 P4 -106.6(7) . . 2_556 2_556 no
O26 Ti2 O3 P4 162.3(7) . . 2_556 2_556 no
O4 Ti3 O20 P5 -51.9(8) . . . . no
O24 Ti3 O20 P5 -145.4(8) . . . . no
O11 Ti3 O20 P5 34.7(8) 1_655 . . . no
O22 Ti3 O20 P5 124.2(8) 1_655 . . . no
O4 Ti3 O24 P7 92.2(8) . . . 1_655 no
O20 Ti3 O24 P7 179.2(8) . . . 1_655 no
O2 Ti3 O24 P7 4.7(8) 1_655 . . 1_655 no
O22 Ti3 O24 P7 -89.2(8) 1_655 . . 1_655 no
O4 Ti3 O2 P5 56.0(8) . . 1_655 1_655 no
O24 Ti3 O2 P5 149.1(8) . . 1_655 1_655 no
O20 Ti3 O22 Ti2 -93.7(8) . . 1_655 1_655 no
O24 Ti3 O22 Ti2 179.4(8) . . 1_655 1_655 no
O8 Ti4 O15 Ti5 -172.8(7) 1_554 . . 2_666 no
O10 Ti4 O15 Ti5 -80.7(8) 2_566 . . 2_666 no
O14 Ti4 O15 Ti5 97.2(8) 2_666 . . 2_666 no
O23 Ti4 O15 Ti5 7.8(9) 2_666 . . 2_666 no
O15 Ti4 O23 P3 143.5(8) . . 2_666 . no
O8 Ti4 O23 P3 -35.9(10) 1_554 . 2_666 . no
O10 Ti4 O23 P3 -121.5(8) 2_566 . 2_666 . no
O14 Ti4 O23 P3 48.8(8) 2_666 . 2_666 . no
O21 Ti5 O1 P2 -41.1(7) . . . . no
O9 Ti5 O1 P2 48.5(7) 1_565 . . . no
O17 Ti5 O1 P2 -134.4(7) 1_655 . . . no
O15 Ti5 O1 P2 134.0(7) 2_666 . . . no
O1 Ti5 O9 P5 -97.1(11) . . 1_565 1_565 no
O21 Ti5 O9 P5 -4.8(11) . . 1_565 1_565 no
O21 Ti5 O6 P2 37.5(6) . . 1_655 1_655 no
O1 Ti5 O17 P7 123.0(7) . . 1_655 1_655 no
O21 Ti5 O17 P7 31.0(7) . . 1_655 1_655 no
O1 Ti5 O15 Ti4 100.4(8) . . 2_666 2_666 no
O19 P1 O13 Ti2 163.3(9) . . . . no
O7 P1 O13 Ti2 45.7(12) 1_545 . . . no
O18 P1 O13 Ti2 -82.7(11) 1_545 . . . no
O13 P1 O19 P6 -93.7(6) . . . 2_556 no
O7 P1 O19 P6 32.4(6) 1_545 . . 2_556 no
O18 P1 O19 P6 144.0(6) 1_545 . . 2_556 no
O13 P1 O7 Ti1 65.8(6) . . 1_545 2_556 no
O19 P1 O7 Ti1 -54.1(6) . . 1_545 2_556 no
O13 P1 O18 Ti1 -11.3(9) . . 1_545 2_656 no
O19 P1 O18 Ti1 106.1(8) . . 1_545 2_656 no
O6 P2 O1 Ti5 -176.3(6) . . . . no
O11 P2 O1 Ti5 -60.3(7) 1_565 . . . no
O16 P2 O1 Ti5 63.3(7) 1_565 . . . no
O1 P2 O6 Ti5 -179.2(6) . . . 1_455 no
O11 P2 O6 Ti5 63.5(7) 1_565 . . 1_455 no
O16 P2 O6 Ti5 -59.4(7) 1_565 . . 1_455 no
O1 P2 O16 Ti2 -120.6(6) . . 1_565 1_565 no
O6 P2 O16 Ti2 121.7(6) . . 1_565 1_565 no
O10 P3 O23 Ti4 87.3(8) 1_554 . 2_666 . no
O14 P3 O23 Ti4 -30.1(9) 1_554 . 2_666 . no
O4 P3 O23 Ti4 -151.2(7) 2_666 . 2_666 . no
O12 P4 O3 Ti2 79.7(7) . . . 2_556 no
O5 P4 O3 Ti2 -164.4(6) 2_656 . . 2_556 no
O21 P4 O3 Ti2 -43.0(8) 2_666 . . 2_556 no
O3 P4 O12 Ti1 -118.5(9) . . . . no
O5 P4 O12 Ti1 127.5(9) 2_656 . . . no
O21 P4 O12 Ti1 5.2(11) 2_666 . . . no
O3 P4 O5 Ti2 178.2(6) . . 2_656 2_656 no
O12 P4 O5 Ti2 -65.3(7) . . 2_656 2_656 no
O8 P5 O2 Ti3 -68.4(9) . . . 1_455 no
O9 P5 O2 Ti3 44.2(9) . . . 1_455 no
O20 P5 O2 Ti3 174.4(7) . . . 1_455 no
O2 P5 O9 Ti5 71.0(11) . . . 1_545 no
O8 P5 O9 Ti5 -172.7(10) . . . 1_545 no
O20 P5 O9 Ti5 -57.4(11) . . . 1_545 no
O2 P5 O20 Ti3 -179.4(7) . . . . no
O8 P5 O20 Ti3 63.1(9) . . . . no
O9 P5 O20 Ti3 -48.6(9) . . . . no
O26 P6 O27 Ti1 134.8(6) . . . . no
O25 P6 O27 Ti1 -96.4(7) 1_455 . . . no
O19 P6 O27 Ti1 19.5(8) 2_556 . . . no
O26 P6 O25 Ti1 163.7(10) . . 1_455 2_566 no
O27 P6 O25 Ti1 35.6(12) . . 1_455 2_566 no
O26 P6 O19 P1 -114.9(6) . . 2_556 2_556 no
O27 P6 O19 P1 5.1(7) . . 2_556 2_556 no
O29 P7 O17 Ti5 61.3(8) . . . 1_455 no
O24 P7 O17 Ti5 -173.8(6) 1_455 . . 1_455 no
O28 P7 O17 Ti5 -64.4(8) 2_566 . . 1_455 no
O17 P7 O24 Ti3 -119.8(8) . . 1_455 1_455 no
O29 P7 O24 Ti3 5.9(10) . . 1_455 1_455 no
O17 P7 O28 Ti1 125.2(8) . . 2_566 2_566 no
O29 P7 O28 Ti1 -2.0(9) . . 2_566 2_566 no
